data_1573736
loop_
_publ_author_name
'Das, Saikat'
'Sakai, Jin'
'Nakatani, Riki'
'Kondo, Ayumu'
'Tomioka, Rina'
'Das, Subhabrata'
'Takahashi, Shuntaro'
'Kawawaki, Tokuhisa'
'Biswas, Sourav'
'Negishi, Yuichi'

_publ_section_title
;
 Tunable structural rearrangement in Cu cluster assemblies through linker
 and solvent alterations
;
_journal_name_full 'Chemical Science'
_journal_paper_doi 10.1039/D4SC07730J
_journal_year 2025
_chemical_formula_moiety 'C82 H84 Cu6 N8 S4, 10.5[C4H9NO]'
_chemical_formula_sum 'C124 H178.5 Cu6 N18.5 O10.5 S4'
_chemical_formula_weight 2605.82
_space_group_crystal_system cubic
_space_group_IT_number 205
_space_group_name_Hall '-P 2ac 2ab 3'
_space_group_name_H-M_alt 'P a -3'
_atom_sites_solution_hydrogens geom
_atom_sites_solution_primary direct
_audit_creation_date 2024-05-06
_audit_creation_method
;
Olex2 1.5-alpha
(compiled 2024.02.16 svn.r378c4104 for OlexSys, GUI svn.r6928)
;
_audit_update_record
;
2024-11-05 deposited with the CCDC.	2025-01-22 downloaded from the CCDC.
;
_cell_angle_alpha 90
_cell_angle_beta 90
_cell_angle_gamma 90
_cell_formula_units_Z 8
_cell_length_a 30.9370(4)
_cell_length_b 30.9370(4)
_cell_length_c 30.9370(4)
_cell_measurement_reflns_used 2436
_cell_measurement_temperature 293(2)
_cell_measurement_theta_max 40.3270
_cell_measurement_theta_min 3.1820
_cell_volume 29609.7(7)
_computing_cell_refinement 'CrysAlisPro 1.171.43.107a (Rigaku OD, 2024)'
_computing_data_collection 'CrysAlisPro system (CCD 43.107a 64-bit (release 07-02-2024))'
_computing_data_reduction 'CrysAlisPro 1.171.43.107a (Rigaku OD, 2024)'
_computing_molecular_graphics 'Olex2 1.5-alpha (Dolomanov et al., 2009)'
_computing_publication_material 'Olex2 1.5-alpha (Dolomanov et al., 2009)'
_computing_structure_refinement 'SHELXL 2018/3 (Sheldrick, 2015)'
_computing_structure_solution 'SHELXS  (Sheldrick, 2008)'
_diffrn_ambient_temperature 293(2)
_diffrn_detector 'Hybrid Pixel Array Detector'
_diffrn_detector_area_resol_mean 10.0000
_diffrn_detector_type HyPix
_diffrn_measured_fraction_theta_full 0.977
_diffrn_measured_fraction_theta_max 0.977
_diffrn_measurement_details
;
List of Runs (angles in degrees, time in seconds):

  # Type    Start    End  Width  t~exp~   \w     \q     \k     \f   Frames
#--------------------------------------------------------------------------
  1  \w     46.00 111.00   0.50   24.60    --   54.83  73.00 154.00  130
  2  \w     25.00  60.00   0.50   24.60    --  109.67 -48.00-151.00   70
  3  \w     21.00  51.00   0.50   24.60    --  109.67 -40.00  92.00   60
  4  \w     42.00  68.00   0.50    6.15    --    0.00-125.00 -88.00   52
  5  \w     22.00  48.00   0.50   24.60    --  109.67 -37.00-120.00   52
  6  \w     25.00  60.00   0.50   24.60    --  109.67 -50.00-180.00   70
;
_diffrn_measurement_device 'four-circle diffractometer'
_diffrn_measurement_device_type 'XtaLAB Synergy R, DW system, HyPix'
_diffrn_measurement_method '\w scans'
_diffrn_orient_matrix_type 'CrysAlisPro convention (1999,Acta A55,543-557)'
_diffrn_orient_matrix_UB_11 0.0493938000
_diffrn_orient_matrix_UB_12 -0.0065756000
_diffrn_orient_matrix_UB_13 -0.0001394000
_diffrn_orient_matrix_UB_21 0.0037549000
_diffrn_orient_matrix_UB_22 0.0285687000
_diffrn_orient_matrix_UB_23 -0.0406221000
_diffrn_orient_matrix_UB_31 0.0054070000
_diffrn_orient_matrix_UB_32 0.0402241000
_diffrn_orient_matrix_UB_33 0.0287837000
_diffrn_radiation_monochromator mirror
_diffrn_radiation_probe x-ray
_diffrn_radiation_type 'Cu K\a'
_diffrn_radiation_wavelength 1.54178
_diffrn_reflns_av_R_equivalents 0.0321
_diffrn_reflns_av_unetI/netI 0.0443
_diffrn_reflns_Laue_measured_fraction_full 0.977
_diffrn_reflns_Laue_measured_fraction_max 0.977
_diffrn_reflns_limit_h_max 27
_diffrn_reflns_limit_h_min -33
_diffrn_reflns_limit_k_max 34
_diffrn_reflns_limit_k_min -26
_diffrn_reflns_limit_l_max 36
_diffrn_reflns_limit_l_min -25
_diffrn_reflns_number 20402
_diffrn_reflns_point_group_measured_fraction_full 0.977
_diffrn_reflns_point_group_measured_fraction_max 0.977
_diffrn_reflns_theta_full 63.818
_diffrn_reflns_theta_max 63.818
_diffrn_reflns_theta_min 4.287
_diffrn_source 'Rotating-anode X-ray tube'
_diffrn_source_type 'Rigaku (Cu) X-ray Source'
_diffrn_standards_number 0
_exptl_absorpt_coefficient_mu 1.901
_exptl_absorpt_correction_T_max 1.00000
_exptl_absorpt_correction_T_min 0.76345
_exptl_absorpt_correction_type multi-scan
_exptl_absorpt_process_details
;
CrysAlisPro 1.171.43.107a (Rigaku Oxford Diffraction, 2024)
Empirical absorption correction using spherical harmonics,
implemented in SCALE3 ABSPACK scaling algorithm.
;
_exptl_crystal_colour Yellow
_exptl_crystal_colour_primary yellow
_exptl_crystal_density_diffrn 1.169
_exptl_crystal_description block
_exptl_crystal_F_000 10992
_exptl_crystal_size_max 0.15
_exptl_crystal_size_mid 0.15
_exptl_crystal_size_min 0.15
_refine_diff_density_max 0.298
_refine_diff_density_min -0.206
_refine_diff_density_rms 0.032
_refine_ls_extinction_method none
_refine_ls_goodness_of_fit_ref 1.028
_refine_ls_hydrogen_treatment constr
_refine_ls_matrix_type full
_refine_ls_number_parameters 256
_refine_ls_number_reflns 7963
_refine_ls_number_restraints 305
_refine_ls_restrained_S_all 0.999
_refine_ls_R_factor_all 0.2063
_refine_ls_R_factor_gt 0.1048
_refine_ls_shift/su_max 0.000
_refine_ls_shift/su_mean 0.000
_refine_ls_structure_factor_coef Fsqd
_refine_ls_weighting_details 'w=1/[\s^2^(Fo^2^)+(0.0100P)^2^+150.0000P] where P=(Fo^2^+2Fc^2^)/3'
_refine_ls_weighting_scheme calc
_refine_ls_wR_factor_gt 0.1627
_refine_ls_wR_factor_ref 0.2430
_reflns_Friedel_coverage 0.000
_reflns_number_gt 1863
_reflns_number_total 7963
_reflns_threshold_expression 'I > 2\s(I)'
_cod_data_source_file d4sc07730j2.cif
_cod_data_source_block Cu6-tppa
_cod_depositor_comments
;
The following automatic conversions were performed:

data item '_exptl_crystal_colour_primary' value 'Yellow' was changed
to 'yellow' in accordance with the
/home/data/users/saulius/crontab/automatic-downloads/rss-feeds/RSC/lib/dictionaries/cif_core.dic
dictionary named 'cif_core.dic' version 2.4.2 last updated on
2011-04-26.

Automatic conversion script
Id: cif_fix_values 8170 2020-07-09 18:12:32Z antanas 
;
_cod_original_cell_volume 29609.8(10)
_cod_original_formula_sum 'C124 H178.50 Cu6 N18.50 O10.50 S4'
_cod_database_code 1573736
_shelx_shelxl_version_number 2018/3
_chemical_oxdiff_formula CHCuSONF
_shelx_space_group_comment
;
The symmetry employed for this shelxl refinement is uniquely defined
by the following loop, which should always be used as a source of
symmetry information in preference to the above space-group names.
They are only intended as comments.
;
_shelx_estimated_absorpt_t_max 0.764
_shelx_estimated_absorpt_t_min 0.764
_olex2_refinement_description
;
1. Fixed Uiso
 At 1.2 times of:
  All C(H) groups
 At 1.5 times of:
  All C(H,H,H) groups
2. Restrained distances
 S1-C12
 1.9 with sigma of 0.02
3. Rigid bond restraints
 All non-hydrogen atoms
 with sigma for 1-2 distances of 0.01 and sigma for 1-3 distances of 0.01
4. Uiso/Uaniso restraints and constraints
All non-hydrogen atoms have similar U: within 2A with sigma of 0.01 and sigma
for terminal atoms of 0.02 within 2A
5.a Me refined with riding coordinates:
 C15(H15A,H15B,H15C)
5.b Aromatic/amide H refined with riding coordinates:
 C9(H9), C8(H8), C11(H11), C10(H10), C18(H18), C19(H19), C21(H21), C22(H22),
 C5(H5), C6(H6), C2(H2), C3(H3), C28(H28), C27(H27), C25(H25), C24(H24)
5.c Fitted hexagon refined as free rotating group:
 N1(C9,C8,C7,C11,C10), N3(C18,C19,C20,C21,C22), C4(C5,C6,C1,C2,C3), C23(C28,
 C27,C26,C25,C24)
5.d Idealised Me refined as rotating group:
 C13(H13A,H13B,H13C), C16(H16A,H16B,H16C), C17(H17A,H17B,H17C)
;
_smtbx_masks_special_details
;
A solvent mask was calculated and 3968 electrons were 
found in a volume of 17694\%A^3^ in 2 voids per unit cell. 
This is consistent with the presence of 
10.5[C4H9NO] per formula unit 
which account for 4032 electrons 
per unit cell.
;
_smtbx_masks_void_probe_radius 1.2
_smtbx_masks_void_truncation_radius 1.2
_olex2_submission_special_instructions 'No special instructions were received'
_oxdiff_exptl_absorpt_empirical_details
;
Empirical correction (ABSPACK) includes:
- Absorption correction using spherical harmonics
- Frame scaling
;
_oxdiff_exptl_absorpt_empirical_full_max 1.124
_oxdiff_exptl_absorpt_empirical_full_min 0.858

loop_
_space_group_symop_operation_xyz
'x, y, z'
'z, x, y'
'y, z, x'
'-y+1/2, -z, x+1/2'
'z+1/2, -x+1/2, -y'
'-y, z+1/2, -x+1/2'
'-z+1/2, -x, y+1/2'
'-z, x+1/2, -y+1/2'
'y+1/2, -z+1/2, -x'
'-x+1/2, -y, z+1/2'
'x+1/2, -y+1/2, -z'
'-x, y+1/2, -z+1/2'
'-x, -y, -z'
'-z, -x, -y'
'-y, -z, -x'
'y-1/2, z, -x-1/2'
'-z-1/2, x-1/2, y'
'y, -z-1/2, x-1/2'
'z-1/2, x, -y-1/2'
'z, -x-1/2, y-1/2'
'-y-1/2, z-1/2, x'
'x-1/2, y, -z-1/2'
'-x-1/2, y-1/2, z'
'x, -y-1/2, z-1/2'

loop_
_atom_site_label
_atom_site_type_symbol
_atom_site_fract_x
_atom_site_fract_y
_atom_site_fract_z
_atom_site_U_iso_or_equiv
_atom_site_adp_type
_atom_site_occupancy
_atom_site_site_symmetry_order
_atom_site_calc_flag
_atom_site_refinement_flags_posn
_atom_site_refinement_flags_adp
_atom_site_refinement_flags_occupancy
_atom_site_disorder_assembly
_atom_site_disorder_group
Cu1 Cu 0.67074(11) 0.73977(14) 0.21309(12) 0.2949(18) Uani 1 1 d . U . . .
Cu2 Cu 0.77445(11) 0.69245(11) 0.21455(10) 0.2602(16) Uani 1 1 d . U . . .
S1 S 0.6980(3) 0.8020(3) 0.1980(3) 0.319(5) Uani 1 3 d DS TU P . .
S2 S 0.7110(2) 0.6917(2) 0.2452(2) 0.280(3) Uani 1 1 d . U . . .
N1 N 0.6107(4) 0.7280(4) 0.1986(6) 0.290(5) Uani 1 1 d G U . . .
C9 C 0.6015(5) 0.7106(5) 0.1582(5) 0.288(6) Uani 1 1 d G U . . .
H9 H 0.623744 0.705617 0.138554 0.345 Uiso 1 1 calc R U . . .
C8 C 0.5591(6) 0.7005(4) 0.1472(4) 0.275(6) Uani 1 1 d G U . . .
H8 H 0.553000 0.688862 0.120165 0.330 Uiso 1 1 calc R U . . .
C7 C 0.5260(4) 0.7079(5) 0.1765(6) 0.258(5) Uani 1 1 d G U . . .
C11 C 0.5351(5) 0.7253(5) 0.2169(5) 0.267(6) Uani 1 1 d G U . . .
H11 H 0.512933 0.730262 0.236575 0.320 Uiso 1 1 calc R U . . .
C10 C 0.5775(6) 0.7354(4) 0.2279(4) 0.283(6) Uani 1 1 d G U . . .
H10 H 0.583677 0.747018 0.254966 0.339 Uiso 1 1 calc R U . . .
N2 N 0.3605(6) 0.6395(6) 0.1395(6) 0.268(8) Uani 1 3 d S TU P . .
N3 N 0.8010(4) 0.6392(4) 0.1889(5) 0.257(5) Uani 1 1 d G U . . .
C18 C 0.7961(4) 0.6298(4) 0.1453(5) 0.256(6) Uani 1 1 d G U . . .
H18 H 0.778549 0.647161 0.128046 0.307 Uiso 1 1 calc R U . . .
C19 C 0.8174(5) 0.5946(5) 0.1273(3) 0.249(6) Uani 1 1 d G U . . .
H19 H 0.814171 0.588376 0.098062 0.298 Uiso 1 1 calc R U . . .
C20 C 0.8436(4) 0.5687(4) 0.1530(5) 0.236(5) Uani 1 1 d G U . . .
C21 C 0.8485(4) 0.5781(4) 0.1967(5) 0.238(5) Uani 1 1 d G U . . .
H21 H 0.866049 0.560735 0.213888 0.285 Uiso 1 1 calc R U . . .
C22 C 0.8272(4) 0.6133(5) 0.2146(3) 0.242(6) Uani 1 1 d G U . . .
H22 H 0.830428 0.619520 0.243872 0.291 Uiso 1 1 calc R U . . .
N4 N 0.9239(6) 0.4239(6) 0.0761(6) 0.256(8) Uani 1 3 d S TU P . .
C4 C 0.4821(3) 0.6946(4) 0.1674(6) 0.245(5) Uani 1 1 d G U . . .
C5 C 0.4543(6) 0.6827(4) 0.2006(4) 0.252(6) Uani 1 1 d G U . . .
H5 H 0.462812 0.686101 0.229261 0.303 Uiso 1 1 calc R U . . .
C6 C 0.4138(5) 0.6658(4) 0.1911(5) 0.260(6) Uani 1 1 d G U . . .
H6 H 0.395238 0.657779 0.213283 0.312 Uiso 1 1 calc R U . . .
C1 C 0.4011(4) 0.6607(4) 0.1482(6) 0.261(6) Uani 1 1 d G U . . .
C2 C 0.4289(6) 0.6726(4) 0.1150(4) 0.258(6) Uani 1 1 d G U . . .
H2 H 0.420433 0.669261 0.086380 0.310 Uiso 1 1 calc R U . . .
C3 C 0.4694(5) 0.6896(4) 0.1246(5) 0.249(6) Uani 1 1 d G U . . .
H3 H 0.488007 0.697582 0.102358 0.299 Uiso 1 1 calc R U . . .
C12 C 0.6626(6) 0.8374(6) 0.1626(6) 0.337(9) Uani 1 3 d DS TU P . .
C13 C 0.6550(9) 0.8148(7) 0.1211(7) 0.357(11) Uani 1 1 d . U . . .
H13A H 0.633021 0.793213 0.124999 0.535 Uiso 1 1 calc R U . . .
H13B H 0.681246 0.801299 0.111705 0.535 Uiso 1 1 calc R U . . .
H13C H 0.645628 0.835306 0.099761 0.535 Uiso 1 1 calc R U . . .
C14 C 0.6851(10) 0.6369(10) 0.2432(12) 0.310(6) Uani 1 1 d . U . . .
C15 C 0.6412(7) 0.6409(8) 0.2676(8) 0.345(10) Uani 1 1 d . U . . .
H15A H 0.646273 0.651325 0.296398 0.517 Uiso 1 1 calc R U . . .
H15B H 0.622708 0.660665 0.252522 0.517 Uiso 1 1 calc R U . . .
H15C H 0.627589 0.613000 0.269014 0.517 Uiso 1 1 calc R U . . .
C16 C 0.7133(7) 0.6088(7) 0.2753(8) 0.314(9) Uani 1 1 d . U . . .
H16A H 0.741911 0.605549 0.263824 0.471 Uiso 1 1 calc R U . . .
H16B H 0.700260 0.580897 0.278833 0.471 Uiso 1 1 calc R U . . .
H16C H 0.714799 0.623060 0.302889 0.471 Uiso 1 1 calc R U . . .
C17 C 0.6796(7) 0.6201(7) 0.1963(9) 0.329(9) Uani 1 1 d . U . . .
H17A H 0.663429 0.640757 0.179769 0.494 Uiso 1 1 calc R U . . .
H17B H 0.664520 0.593019 0.196729 0.494 Uiso 1 1 calc R U . . .
H17C H 0.707587 0.616171 0.183425 0.494 Uiso 1 1 calc R U . . .
C23 C 0.8637(4) 0.5312(4) 0.1328(6) 0.243(5) Uani 1 1 d G U . . .
C28 C 0.8805(4) 0.4986(6) 0.1588(3) 0.244(6) Uani 1 1 d G U . . .
H28 H 0.878259 0.500544 0.188703 0.292 Uiso 1 1 calc R U . . .
C27 C 0.9007(4) 0.4631(4) 0.1401(5) 0.251(6) Uani 1 1 d G U . . .
H27 H 0.911908 0.441256 0.157458 0.301 Uiso 1 1 calc R U . . .
C26 C 0.9041(4) 0.4601(4) 0.0954(6) 0.249(6) Uani 1 1 d G U . . .
C25 C 0.8873(4) 0.4927(6) 0.0694(3) 0.255(6) Uani 1 1 d G U . . .
H25 H 0.889554 0.490748 0.039468 0.306 Uiso 1 1 calc R U . . .
C24 C 0.8671(4) 0.5282(4) 0.0881(5) 0.247(6) Uani 1 1 d G U . . .
H24 H 0.855904 0.550037 0.070712 0.296 Uiso 1 1 calc R U . . .

loop_
_atom_site_aniso_label
_atom_site_aniso_U_11
_atom_site_aniso_U_22
_atom_site_aniso_U_33
_atom_site_aniso_U_23
_atom_site_aniso_U_13
_atom_site_aniso_U_12
Cu1 0.241(3) 0.357(4) 0.287(4) -0.028(3) 0.005(3) -0.001(3)
Cu2 0.262(3) 0.273(4) 0.246(3) -0.039(3) -0.001(2) -0.003(3)
S1 0.319(5) 0.319(5) 0.319(5) 0.031(5) -0.031(5) 0.031(5)
S2 0.236(6) 0.261(6) 0.342(8) -0.025(6) -0.009(5) -0.027(5)
N1 0.241(8) 0.354(11) 0.273(11) -0.062(10) 0.014(8) -0.003(9)
C9 0.241(11) 0.346(13) 0.276(12) -0.054(12) 0.010(10) -0.001(12)
C8 0.236(11) 0.315(13) 0.275(12) -0.038(11) 0.009(10) -0.007(13)
C7 0.234(10) 0.286(11) 0.255(12) -0.036(11) 0.000(9) -0.002(11)
C11 0.225(10) 0.311(13) 0.264(12) -0.049(11) -0.005(10) 0.000(12)
C10 0.236(10) 0.339(13) 0.273(12) -0.064(11) 0.001(10) -0.002(13)
N2 0.268(8) 0.268(8) 0.268(8) 0.042(9) -0.042(9) -0.042(9)
N3 0.267(12) 0.287(12) 0.217(11) -0.033(10) -0.022(10) 0.008(9)
C18 0.273(13) 0.280(13) 0.214(11) -0.035(10) -0.034(11) 0.020(10)
C19 0.263(13) 0.270(13) 0.213(11) -0.032(10) -0.040(10) 0.017(10)
C20 0.240(11) 0.264(11) 0.202(10) -0.028(9) -0.036(10) 0.004(9)
C21 0.237(12) 0.273(13) 0.204(11) -0.033(10) -0.021(11) -0.006(10)
C22 0.246(14) 0.280(13) 0.201(11) -0.031(10) -0.019(10) -0.002(9)
N4 0.256(8) 0.256(8) 0.256(8) -0.026(8) -0.026(8) 0.026(8)
C4 0.239(10) 0.256(11) 0.241(11) -0.013(11) -0.010(9) -0.001(10)
C5 0.255(12) 0.256(12) 0.245(11) 0.005(11) -0.020(10) -0.026(11)
C6 0.263(12) 0.267(12) 0.249(11) 0.026(12) -0.035(10) -0.035(11)
C1 0.261(11) 0.267(11) 0.256(11) 0.031(11) -0.033(10) -0.042(10)
C2 0.259(12) 0.267(13) 0.249(11) 0.012(11) -0.024(10) -0.025(11)
C3 0.246(12) 0.254(12) 0.246(11) 0.002(12) -0.017(10) -0.012(11)
C12 0.337(9) 0.337(9) 0.337(9) 0.028(8) -0.028(8) 0.028(8)
C13 0.38(2) 0.36(2) 0.33(2) 0.031(17) -0.05(2) 0.06(2)
C14 0.257(13) 0.296(11) 0.378(16) -0.032(12) -0.007(13) -0.046(11)
C15 0.272(17) 0.35(2) 0.41(2) -0.01(2) 0.006(17) -0.067(15)
C16 0.293(19) 0.252(15) 0.40(2) -0.026(16) 0.010(18) -0.051(15)
C17 0.28(2) 0.28(2) 0.42(2) -0.081(17) -0.034(17) -0.016(17)
C23 0.252(11) 0.268(11) 0.208(10) -0.025(9) -0.029(10) 0.014(9)
C28 0.251(13) 0.265(13) 0.215(11) -0.028(10) -0.039(10) 0.015(10)
C27 0.263(12) 0.259(12) 0.231(10) -0.019(10) -0.037(11) 0.015(10)
C26 0.260(11) 0.256(11) 0.230(10) -0.021(9) -0.031(10) 0.030(9)
C25 0.275(13) 0.270(13) 0.221(11) -0.021(10) -0.019(11) 0.033(11)
C24 0.262(12) 0.267(12) 0.211(10) -0.028(10) -0.020(11) 0.038(10)

loop_
_atom_type_symbol
_atom_type_description
_atom_type_scat_dispersion_real
_atom_type_scat_dispersion_imag
_atom_type_scat_source
C C 0.0181 0.0091 'International Tables Vol C Tables 4.2.6.8 and 6.1.1.4'
H H 0.0000 0.0000 'International Tables Vol C Tables 4.2.6.8 and 6.1.1.4'
Cu Cu -1.9646 0.5888 'International Tables Vol C Tables 4.2.6.8 and 6.1.1.4'
N N 0.0311 0.0180 'International Tables Vol C Tables 4.2.6.8 and 6.1.1.4'
O O 0.0492 0.0322 'International Tables Vol C Tables 4.2.6.8 and 6.1.1.4'
S S 0.3331 0.5567 'International Tables Vol C Tables 4.2.6.8 and 6.1.1.4'

loop_
_geom_angle_atom_site_label_1
_geom_angle_atom_site_label_2
_geom_angle_atom_site_label_3
_geom_angle
_geom_angle_site_symmetry_1
_geom_angle_site_symmetry_3
_geom_angle_publ_flag
S1 Cu1 S2 119.0(4) . . ?
N1 Cu1 S1 119.5(5) . . ?
N1 Cu1 S2 121.5(5) . . ?
S2 Cu2 S2 117.3(4) . 4_664 ?
N3 Cu2 S2 120.5(4) . 4_664 ?
N3 Cu2 S2 122.1(4) . . ?
Cu1 S1 Cu1 104.0(4) . 4_664 ?
Cu1 S1 Cu1 104.0(4) 5_566 4_664 ?
Cu1 S1 Cu1 104.0(4) . 5_566 ?
C12 S1 Cu1 114.5(3) . 4_664 ?
C12 S1 Cu1 114.5(3) . . ?
C12 S1 Cu1 114.5(3) . 5_566 ?
Cu1 S2 Cu2 96.0(3) . 5_566 ?
Cu1 S2 Cu2 108.0(3) . . ?
Cu2 S2 Cu2 109.4(3) . 5_566 ?
C14 S2 Cu1 111.0(11) . . ?
C14 S2 Cu2 112.3(11) . . ?
C14 S2 Cu2 118.7(12) . 5_566 ?
C9 N1 Cu1 118.4(12) . . ?
C9 N1 C10 120.0 . . ?
C10 N1 Cu1 121.6(12) . . ?
N1 C9 H9 120.0 . . ?
N1 C9 C8 120.0 . . ?
C8 C9 H9 120.0 . . ?
C9 C8 H8 120.0 . . ?
C7 C8 C9 120.0 . . ?
C7 C8 H8 120.0 . . ?
C8 C7 C11 120.0 . . ?
C8 C7 C4 121.3(16) . . ?
C11 C7 C4 118.6(16) . . ?
C7 C11 H11 120.0 . . ?
C10 C11 C7 120.0 . . ?
C10 C11 H11 120.0 . . ?
N1 C10 H10 120.0 . . ?
C11 C10 N1 120.0 . . ?
C11 C10 H10 120.0 . . ?
C1 N2 C1 118.3(10) . 6_655 ?
C1 N2 C1 118.3(13) . 7_564 ?
C1 N2 C1 118.3(9) 6_655 7_564 ?
C18 N3 Cu2 120.7(11) . . ?
C18 N3 C22 120.0 . . ?
C22 N3 Cu2 119.1(11) . . ?
N3 C18 H18 120.0 . . ?
N3 C18 C19 120.0 . . ?
C19 C18 H18 120.0 . . ?
C18 C19 H19 120.0 . . ?
C20 C19 C18 120.0 . . ?
C20 C19 H19 120.0 . . ?
C19 C20 C23 117.6(15) . . ?
C21 C20 C19 120.0 . . ?
C21 C20 C23 122.4(15) . . ?
C20 C21 H21 120.0 . . ?
C20 C21 C22 120.0 . . ?
C22 C21 H21 120.0 . . ?
N3 C22 H22 120.0 . . ?
C21 C22 N3 120.0 . . ?
C21 C22 H22 120.0 . . ?
C26 N4 C26 119.9(2) 8_645 9_556 ?
C26 N4 C26 119.9(9) 8_645 . ?
C26 N4 C26 119.9(8) 9_556 . ?
C5 C4 C7 120.7(16) . . ?
C5 C4 C3 120.0 . . ?
C3 C4 C7 118.9(16) . . ?
C4 C5 H5 120.0 . . ?
C6 C5 C4 120.0 . . ?
C6 C5 H5 120.0 . . ?
C5 C6 H6 120.0 . . ?
C1 C6 C5 120.0 . . ?
C1 C6 H6 120.0 . . ?
C6 C1 N2 118.4(16) . . ?
C6 C1 C2 120.0 . . ?
C2 C1 N2 121.4(17) . . ?
C1 C2 H2 120.0 . . ?
C3 C2 C1 120.0 . . ?
C3 C2 H2 120.0 . . ?
C4 C3 H3 120.0 . . ?
C2 C3 C4 120.0 . . ?
C2 C3 H3 120.0 . . ?
C13 C12 S1 108.7(17) 5_566 . ?
C13 C12 S1 108.7(17) 4_664 . ?
C13 C12 S1 108.7(17) . . ?
C13 C12 C13 110.2(16) . 5_566 ?
C13 C12 C13 110.2(16) . 4_664 ?
C13 C12 C13 110.2(16) 4_664 5_566 ?
C12 C13 H13A 109.5 . . ?
C12 C13 H13B 109.5 . . ?
C12 C13 H13C 109.5 . . ?
H13A C13 H13B 109.5 . . ?
H13A C13 H13C 109.5 . . ?
H13B C13 H13C 109.5 . . ?
C15 C14 S2 107(2) . . ?
C15 C14 C16 103(3) . . ?
C16 C14 S2 104(2) . . ?
C17 C14 S2 112(2) . . ?
C17 C14 C15 113(3) . . ?
C17 C14 C16 118(3) . . ?
C14 C15 H15A 109.5 . . ?
C14 C15 H15B 109.5 . . ?
C14 C15 H15C 109.5 . . ?
H15A C15 H15B 109.5 . . ?
H15A C15 H15C 109.5 . . ?
H15B C15 H15C 109.5 . . ?
C14 C16 H16A 109.5 . . ?
C14 C16 H16B 109.5 . . ?
C14 C16 H16C 109.5 . . ?
H16A C16 H16B 109.5 . . ?
H16A C16 H16C 109.5 . . ?
H16B C16 H16C 109.5 . . ?
C14 C17 H17A 109.5 . . ?
C14 C17 H17B 109.5 . . ?
C14 C17 H17C 109.5 . . ?
H17A C17 H17B 109.5 . . ?
H17A C17 H17C 109.5 . . ?
H17B C17 H17C 109.5 . . ?
C28 C23 C20 119.3(15) . . ?
C28 C23 C24 120.0 . . ?
C24 C23 C20 120.7(15) . . ?
C23 C28 H28 120.0 . . ?
C27 C28 C23 120.0 . . ?
C27 C28 H28 120.0 . . ?
C28 C27 H27 120.0 . . ?
C28 C27 C26 120.0 . . ?
C26 C27 H27 120.0 . . ?
C27 C26 N4 120.4(17) . . ?
C25 C26 N4 119.6(16) . . ?
C25 C26 C27 120.0 . . ?
C26 C25 H25 120.0 . . ?
C26 C25 C24 120.0 . . ?
C24 C25 H25 120.0 . . ?
C23 C24 H24 120.0 . . ?
C25 C24 C23 120.0 . . ?
C25 C24 H24 120.0 . . ?

loop_
_geom_bond_atom_site_label_1
_geom_bond_atom_site_label_2
_geom_bond_distance
_geom_bond_site_symmetry_2
_geom_bond_publ_flag
Cu1 S1 2.153(7) . ?
Cu1 S2 2.178(8) . ?
Cu1 N1 1.945(10) . ?
Cu2 S2 2.197(7) 4_664 ?
Cu2 S2 2.180(7) . ?
Cu2 N3 2.004(10) . ?
S1 C12 1.90(3) . ?
S2 C14 1.88(3) . ?
N1 C9 1.3900 . ?
N1 C10 1.3900 . ?
C9 H9 0.9300 . ?
C9 C8 1.3900 . ?
C8 H8 0.9300 . ?
C8 C7 1.3900 . ?
C7 C11 1.3900 . ?
C7 C4 1.445(13) . ?
C11 H11 0.9300 . ?
C11 C10 1.3900 . ?
C10 H10 0.9300 . ?
N2 C1 1.444(15) 7_564 ?
N2 C1 1.444(11) . ?
N2 C1 1.444(19) 6_655 ?
N3 C18 1.3900 . ?
N3 C22 1.3900 . ?
C18 H18 0.9300 . ?
C18 C19 1.3900 . ?
C19 H19 0.9300 . ?
C19 C20 1.3900 . ?
C20 C21 1.3900 . ?
C20 C23 1.459(12) . ?
C21 H21 0.9300 . ?
C21 C22 1.3900 . ?
C22 H22 0.9300 . ?
N4 C26 1.410(10) . ?
N4 C26 1.410(16) 9_556 ?
N4 C26 1.410(15) 8_645 ?
C4 C5 1.3900 . ?
C4 C3 1.3900 . ?
C5 H5 0.9300 . ?
C5 C6 1.3900 . ?
C6 H6 0.9300 . ?
C6 C1 1.3900 . ?
C1 C2 1.3900 . ?
C2 H2 0.9300 . ?
C2 C3 1.3900 . ?
C3 H3 0.9300 . ?
C12 C13 1.48(2) . ?
C12 C13 1.48(2) 5_566 ?
C12 C13 1.48(2) 4_664 ?
C13 H13A 0.9600 . ?
C13 H13B 0.9600 . ?
C13 H13C 0.9600 . ?
C14 C15 1.56(3) . ?
C14 C16 1.58(3) . ?
C14 C17 1.55(3) . ?
C15 H15A 0.9600 . ?
C15 H15B 0.9600 . ?
C15 H15C 0.9600 . ?
C16 H16A 0.9600 . ?
C16 H16B 0.9600 . ?
C16 H16C 0.9600 . ?
C17 H17A 0.9600 . ?
C17 H17B 0.9600 . ?
C17 H17C 0.9600 . ?
C23 C28 1.3900 . ?
C23 C24 1.3900 . ?
C28 H28 0.9300 . ?
C28 C27 1.3900 . ?
C27 H27 0.9300 . ?
C27 C26 1.3900 . ?
C26 C25 1.3900 . ?
C25 H25 0.9300 . ?
C25 C24 1.3900 . ?
C24 H24 0.9300 . ?

loop_
_geom_torsion_atom_site_label_1
_geom_torsion_atom_site_label_2
_geom_torsion_atom_site_label_3
_geom_torsion_atom_site_label_4
_geom_torsion
_geom_torsion_site_symmetry_1
_geom_torsion_site_symmetry_2
_geom_torsion_site_symmetry_3
_geom_torsion_site_symmetry_4
_geom_torsion_publ_flag
Cu1 S1 C12 C13 -60.1(12) . . . . ?
Cu1 S1 C12 C13 59.9(12) 5_566 . . 4_664 ?
Cu1 S1 C12 C13 -60.1(12) 5_566 . . 5_566 ?
Cu1 S1 C12 C13 179.9(12) 5_566 . . . ?
Cu1 S1 C12 C13 -60.1(12) 4_664 . . 4_664 ?
Cu1 S1 C12 C13 59.9(12) 4_664 . . . ?
Cu1 S1 C12 C13 179.9(12) 4_664 . . 5_566 ?
Cu1 S1 C12 C13 179.9(12) . . . 4_664 ?
Cu1 S1 C12 C13 59.9(12) . . . 5_566 ?
Cu1 S2 C14 C15 -61(2) . . . . ?
Cu1 S2 C14 C16 -169.1(17) . . . . ?
Cu1 S2 C14 C17 63(2) . . . . ?
Cu1 N1 C9 C8 178.1(9) . . . . ?
Cu1 N1 C10 C11 -178.0(10) . . . . ?
Cu2 S2 C14 C15 49(3) 5_566 . . . ?
Cu2 S2 C14 C15 177.9(18) . . . . ?
Cu2 S2 C14 C16 -59(2) 5_566 . . . ?
Cu2 S2 C14 C16 70(2) . . . . ?
Cu2 S2 C14 C17 -58(2) . . . . ?
Cu2 S2 C14 C17 172.4(17) 5_566 . . . ?
Cu2 N3 C18 C19 175.0(8) . . . . ?
Cu2 N3 C22 C21 -175.1(8) . . . . ?
N1 C9 C8 C7 0.0 . . . . ?
C9 N1 C10 C11 0.0 . . . . ?
C9 C8 C7 C11 0.0 . . . . ?
C9 C8 C7 C4 -175.0(14) . . . . ?
C8 C7 C11 C10 0.0 . . . . ?
C8 C7 C4 C5 149.3(9) . . . . ?
C8 C7 C4 C3 -24.0(14) . . . . ?
C7 C11 C10 N1 0.0 . . . . ?
C7 C4 C5 C6 -173.2(13) . . . . ?
C7 C4 C3 C2 173.4(13) . . . . ?
C11 C7 C4 C5 -25.8(14) . . . . ?
C11 C7 C4 C3 160.9(7) . . . . ?
C10 N1 C9 C8 0.0 . . . . ?
N2 C1 C2 C3 -174.5(16) . . . . ?
N3 C18 C19 C20 0.0 . . . . ?
C18 N3 C22 C21 0.0 . . . . ?
C18 C19 C20 C21 0.0 . . . . ?
C18 C19 C20 C23 177.4(11) . . . . ?
C19 C20 C21 C22 0.0 . . . . ?
C19 C20 C23 C28 -163.3(7) . . . . ?
C19 C20 C23 C24 18.2(12) . . . . ?
C20 C21 C22 N3 0.0 . . . . ?
C20 C23 C28 C27 -178.5(12) . . . . ?
C20 C23 C24 C25 178.5(12) . . . . ?
C21 C20 C23 C28 14.1(13) . . . . ?
C21 C20 C23 C24 -164.4(7) . . . . ?
C22 N3 C18 C19 0.0 . . . . ?
N4 C26 C25 C24 179.1(16) . . . . ?
C4 C7 C11 C10 175.1(13) . . . . ?
C4 C5 C6 C1 0.0 . . . . ?
C5 C4 C3 C2 0.0 . . . . ?
C5 C6 C1 N2 174.7(16) . . . . ?
C5 C6 C1 C2 0.0 . . . . ?
C6 C1 C2 C3 0.0 . . . . ?
C1 N2 C1 C6 -49(4) 7_564 . . . ?
C1 N2 C1 C6 157(2) 6_655 . . . ?
C1 N2 C1 C2 -29(4) 6_655 . . . ?
C1 N2 C1 C2 125(2) 7_564 . . . ?
C1 C2 C3 C4 0.0 . . . . ?
C3 C4 C5 C6 0.0 . . . . ?
C23 C20 C21 C22 -177.3(12) . . . . ?
C23 C28 C27 C26 0.0 . . . . ?
C28 C23 C24 C25 0.0 . . . . ?
C28 C27 C26 N4 -179.1(16) . . . . ?
C28 C27 C26 C25 0.0 . . . . ?
C27 C26 C25 C24 0.0 . . . . ?
C26 N4 C26 C27 136(2) 8_645 . . . ?
C26 N4 C26 C27 -37(4) 9_556 . . . ?
C26 N4 C26 C25 -43(4) 8_645 . . . ?
C26 N4 C26 C25 144(3) 9_556 . . . ?
C26 C25 C24 C23 0.0 . . . . ?
C24 C23 C28 C27 0.0 . . . . ?

loop_
_smtbx_masks_void_nr
_smtbx_masks_void_average_x
_smtbx_masks_void_average_y
_smtbx_masks_void_average_z
_smtbx_masks_void_volume
_smtbx_masks_void_count_electrons
_smtbx_masks_void_content
1 -0.447 -0.504 -0.522 17494.2 3968.3 '84 C4H9NO'
2 0.193 0.193 0.193 24.6 0.0 ?
3 0.193 0.307 0.693 24.6 0.0 ?
4 0.307 0.693 0.193 24.6 0.0 ?
5 0.307 0.807 0.693 24.6 0.0 ?
6 0.693 0.193 0.307 24.6 0.0 ?
7 0.693 0.307 0.807 24.6 0.0 ?
8 0.807 0.693 0.307 24.6 0.0 ?
9 0.807 0.807 0.807 24.6 0.0 ?
